data_1562804
loop_
_publ_author_name
'Nichols, Eric J.'
'Shi, Jiawanjun'
'Huq, Ashfia'
'Vogel, Sven C.'
'Misture, Scott T.'

_publ_section_title
;
 Controlling structure distortions in 3-layer ferroelectric Aurivillius
 oxides
;
_journal_name_full 'Journal of Solid State Chemistry'
_journal_page_first 475
_journal_page_last 482
_journal_paper_doi 10.1016/j.jssc.2012.09.025
_journal_volume 197
_journal_year 2013
_chemical_formula_sum 'Bi0.67 Nd0.33 O4 Pr0.33 Ti'
_chemical_formula_weight 346.27
_space_group_IT_number 41
_space_group_name_Hall 'B -2ab 2'
_space_group_name_H-M_alt 'B 2 e b'
_symmetry_cell_setting orthorhombic
_symmetry_space_group_name_H-M 'B 2 e b'
_cell_angle_alpha 90.0
_cell_angle_beta 90.0
_cell_angle_gamma 90.0
_cell_formula_units_Z 12
_cell_length_a 5.39240(35)
_cell_length_b 5.3884(4)
_cell_length_c 32.8298(8)
_cell_measurement_temperature 298
_cell_volume 953.92(10)
_computing_structure_refinement GSAS
_diffrn_ambient_temperature 298
_diffrn_measurement_device_type 'Siemens D500'
_diffrn_radiation_source 'x ray'
_diffrn_radiation_type 'Cu K\a~1~'
_diffrn_radiation_wavelength 1.5406
_pd_meas_scan_method cont
_pd_phase_name Bi2PrNdTi3O12
_pd_proc_ls_prof_R_factor 0.0131
_pd_proc_ls_prof_wR_factor 0.0183
_pd_spec_mounting 'packed powder pellet'
_refine_ls_goodness_of_fit_all 4.72
_refine_ls_matrix_type full
_refine_ls_number_parameters 74
_refine_ls_number_restraints 0
_refine_ls_shift/su_max 0.07
_refine_ls_shift/su_mean 0.00
_cod_data_source_file BI2PRNDTI3O12.cif
_cod_data_source_block BI2PRNDTI3O12
_cod_original_cell_volume 953.912(97)
_cod_original_sg_symbol_H-M 'B 2 c b'
_cod_database_code 1562804

loop_
_symmetry_equiv_pos_site_id
_symmetry_equiv_pos_as_xyz
1 +x,+y,+z
2 +x,-y,-z
3 +x,-y+1/2,+z+1/2
4 +x,+y+1/2,-z+1/2
101 +x+1/2,+y,+z+1/2
102 +x+1/2,-y,-z+1/2
103 +x+1/2,-y+1/2,+z
104 +x+1/2,+y+1/2,-z

loop_
_atom_site_type_symbol
_atom_site_label
_atom_site_fract_x
_atom_site_fract_y
_atom_site_fract_z
_atom_site_occupancy
_atom_site_thermal_displace_type
_atom_site_U_iso_or_equiv
_atom_site_symmetry_multiplicity
Pr Pr1_1 0.0000 1.0033(7) 0.06523(6) 0.399(9) Uiso 0.0143(4) 8
Nd Nd1_1 0.0000 1.0033(7) 0.06523(6) 0.390(11) Uiso 0.0143(4) 8
Bi Bi1_1 0.0000 1.0033(7) 0.06523(6) 0.211(11) Uiso 0.0143(4) 8
Pr Pr2_1 0.0097(11) -0.0383(6) 0.19731(8) 0.101(9) Uiso 0.0143(5) 8
Nd Nd2_1 0.0097(11) -0.0383(6) 0.19731(8) 0.110(11) Uiso 0.0143(5) 8
Bi Bi2_1 -0.0023(11) 0.0020(6) 0.21216(8) 0.789(11) Uiso 0.0143(5) 8
Ti Ti1 0.0003(25) 0.0 0.5 1.0 Uiso 0.0043(4) 4
Ti Ti2 -0.0032(17) 0.9993(10) 0.37225(7) 1.0 Uiso 0.0043(4) 8
O O1 0.30703 0.2960(10) 0.00557(11) 1.0 Uiso 0.0248(9) 8
O O2 0.2555(15) 0.2537(9) 0.24940(10) 1.0 Uiso 0.0063(4) 8
O O3 0.0071(15) 0.0519(6) 0.44335(6) 1.0 Uiso 0.0136(7) 8
O O4 0.0006(17) 0.9466(7) 0.31835(8) 1.0 Uiso 0.0249(9) 8
O O5 0.2414(11) 0.2348(8) 0.11075(8) 1.0 Uiso 0.0064(4) 8
O O6 0.2722(15) 0.2718(11) 0.88107(11) 1.0 Uiso 0.0266(10) 8

loop_
_atom_type_symbol
_atom_type_number_in_cell
Bi 8.0
Pr 4.0
Nd 4.0
Ti 12.0
O 48.0

loop_
_geom_angle_atom_site_label_1
_geom_angle_atom_site_label_2
_geom_angle_atom_site_label_3
_geom_angle
_geom_angle_site_symmetry_1
_geom_angle_site_symmetry_2
_geom_angle_site_symmetry_3
_geom_angle_publ_flag
O1 Pr1_1 O3 110.52(19) 103_464 . 4_555 n
O1 Pr1_1 O3 63.17(19) 103_464 . 102_465 n
O1 Pr1_1 O5 120.49(19) 103_464 . 1_565 n
O1 Pr1_1 O5 89.53(17) 103_464 . 103_464 n
O1 Pr1_1 O6 125.09(30) 103_464 . 104_455 n
O3 Pr1_1 O3 83.89(23) 4_555 . 102_465 n
O3 Pr1_1 O5 126.43(26) 4_555 . 1_565 n
O3 Pr1_1 O5 129.97(26) 4_555 . 103_464 n
O3 Pr1_1 O6 65.84(18) 4_555 . 104_455 n
O3 Pr1_1 O5 132.46(20) 102_465 . 1_565 n
O3 Pr1_1 O5 64.59(18) 102_465 . 103_464 n
O3 Pr1_1 O6 61.98(18) 102_465 . 104_455 n
O5 Pr1_1 O5 68.00(8) 1_565 . 103_464 n
O5 Pr1_1 O6 95.13(14) 1_565 . 104_455 n
O5 Pr1_1 O6 65.22(20) 103_464 . 104_455 n
O1 Nd1_1 O3 110.52(19) 103_464 . 4_555 n
O1 Nd1_1 O3 63.17(19) 103_464 . 102_465 n
O1 Nd1_1 O5 120.49(19) 103_464 . 1_565 n
O1 Nd1_1 O5 89.53(17) 103_464 . 103_464 n
O1 Nd1_1 O6 125.09(30) 103_464 . 104_455 n
O3 Nd1_1 O3 83.89(23) 4_555 . 102_465 n
O3 Nd1_1 O5 126.43(26) 4_555 . 1_565 n
O3 Nd1_1 O5 129.97(26) 4_555 . 103_464 n
O3 Nd1_1 O6 65.84(18) 4_555 . 104_455 n
O3 Nd1_1 O5 132.46(20) 102_465 . 1_565 n
O3 Nd1_1 O5 64.59(18) 102_465 . 103_464 n
O3 Nd1_1 O6 61.98(18) 102_465 . 104_455 n
O5 Nd1_1 O5 68.00(8) 1_565 . 103_464 n
O5 Nd1_1 O6 95.13(14) 1_565 . 104_455 n
O5 Nd1_1 O6 65.22(20) 103_464 . 104_455 n
O1 Bi1_1 O3 110.52(19) 103_464 . 4_555 n
O1 Bi1_1 O5 120.49(19) 103_464 . 1_565 n
O1 Bi1_1 O5 89.53(17) 103_464 . 103_464 n
O1 Bi1_1 O6 125.09(30) 103_464 . 104_455 n
O3 Bi1_1 O5 126.43(26) 4_555 . 1_565 n
O3 Bi1_1 O5 129.97(26) 4_555 . 103_464 n
O3 Bi1_1 O6 65.84(18) 4_555 . 104_455 n
O5 Bi1_1 O5 68.00(8) 1_565 . 103_464 n
O5 Bi1_1 O6 95.13(14) 1_565 . 104_455 n
O5 Bi1_1 O6 65.22(20) 103_464 . 104_455 n
O1 Bi1_1 O3 110.52(19) 103_464 . 4_555 n
O1 Bi1_1 O5 120.49(19) 103_464 . 1_565 n
O1 Bi1_1 O5 89.53(17) 103_464 . 103_464 n
O1 Bi1_1 O6 125.09(30) 103_464 . 104_455 n
O3 Bi1_1 O5 126.43(26) 4_555 . 1_565 n
O3 Bi1_1 O5 129.97(26) 4_555 . 103_464 n
O3 Bi1_1 O6 65.84(18) 4_555 . 104_455 n
O5 Bi1_1 O5 68.00(8) 1_565 . 103_464 n
O5 Bi1_1 O6 95.13(14) 1_565 . 104_455 n
O5 Bi1_1 O6 65.22(20) 103_464 . 104_455 n
Pr2_1 Pr2_1 Pr2_1 99.53(16) 103_444 . 103_544 n
Pr2_1 Pr2_1 Nd2_1 0.0 103_444 . 103_444 n
Pr2_1 Pr2_1 Nd2_1 99.53(16) 103_444 . 103_544 n
Pr2_1 Pr2_1 Bi2_1 99.715(32) 103_444 . 1_555 n
Pr2_1 Pr2_1 Bi2_1 99.715(32) 103_444 . 1_555 n
Pr2_1 Pr2_1 O2 139.31(12) 103_444 . 1_555 n
Pr2_1 Pr2_1 O2 96.72(19) 103_444 . 4_545 n
Pr2_1 Pr2_1 O2 44.26(13) 103_444 . 102_455 n
Pr2_1 Pr2_1 O2 88.81(12) 103_444 . 103_454 n
Pr2_1 Pr2_1 O4 128.28(22) 103_444 . 4_545 n
Pr2_1 Pr2_1 Nd2_1 99.53(16) 103_544 . 103_444 n
Pr2_1 Pr2_1 Nd2_1 0.0 103_544 . 103_544 n
Pr2_1 Pr2_1 Bi2_1 110.644(20) 103_544 . 1_555 n
Pr2_1 Pr2_1 Bi2_1 110.644(20) 103_544 . 1_555 n
Pr2_1 Pr2_1 O2 90.09(13) 103_544 . 1_555 n
Pr2_1 Pr2_1 O2 45.22(12) 103_544 . 4_545 n
Pr2_1 Pr2_1 O2 96.78(18) 103_544 . 102_455 n
Pr2_1 Pr2_1 O2 139.59(12) 103_544 . 103_454 n
Pr2_1 Pr2_1 O4 130.38(22) 103_544 . 4_545 n
Nd2_1 Pr2_1 Nd2_1 99.53(16) 103_444 . 103_544 n
Nd2_1 Pr2_1 Bi2_1 99.715(32) 103_444 . 1_555 n
Nd2_1 Pr2_1 Bi2_1 99.715(32) 103_444 . 1_555 n
Nd2_1 Pr2_1 O2 139.31(12) 103_444 . 1_555 n
Nd2_1 Pr2_1 O2 96.72(19) 103_444 . 4_545 n
Nd2_1 Pr2_1 O2 44.26(13) 103_444 . 102_455 n
Nd2_1 Pr2_1 O2 88.81(12) 103_444 . 103_454 n
Nd2_1 Pr2_1 O4 128.28(22) 103_444 . 4_545 n
Nd2_1 Pr2_1 Bi2_1 110.644(20) 103_544 . 1_555 n
Nd2_1 Pr2_1 Bi2_1 110.644(20) 103_544 . 1_555 n
Nd2_1 Pr2_1 O2 90.09(13) 103_544 . 1_555 n
Nd2_1 Pr2_1 O2 45.22(12) 103_544 . 4_545 n
Nd2_1 Pr2_1 O2 96.78(18) 103_544 . 102_455 n
Nd2_1 Pr2_1 O2 139.59(12) 103_544 . 103_454 n
Nd2_1 Pr2_1 O4 130.38(22) 103_544 . 4_545 n
Bi2_1 Pr2_1 Bi2_1 0.0 1_555 . 1_555 n
Bi2_1 Pr2_1 O2 40.77(13) 1_555 . 1_555 n
Bi2_1 Pr2_1 O2 66.69(11) 1_555 . 4_545 n
Bi2_1 Pr2_1 O2 59.21(14) 1_555 . 102_455 n
Bi2_1 Pr2_1 O2 29.19(12) 1_555 . 103_454 n
Bi2_1 Pr2_1 O4 77.11(8) 1_555 . 4_545 n
Bi2_1 Pr2_1 O2 40.77(13) 1_555 . 1_555 n
Bi2_1 Pr2_1 O2 66.69(11) 1_555 . 4_545 n
Bi2_1 Pr2_1 O2 59.21(14) 1_555 . 102_455 n
Bi2_1 Pr2_1 O2 29.19(12) 1_555 . 103_454 n
Bi2_1 Pr2_1 O4 77.11(8) 1_555 . 4_545 n
O2 Pr2_1 O2 63.07(12) 1_555 . 4_545 n
O2 Pr2_1 O2 95.57(15) 1_555 . 102_455 n
O2 Pr2_1 O2 60.53(9) 1_555 . 103_454 n
O2 Pr2_1 O4 63.61(15) 1_555 . 4_545 n
O2 Pr2_1 O2 65.68(8) 4_545 . 102_455 n
O2 Pr2_1 O2 94.72(12) 4_545 . 103_454 n
O2 Pr2_1 O4 126.36(22) 4_545 . 4_545 n
O2 Pr2_1 O2 62.57(12) 102_455 . 103_454 n
O2 Pr2_1 O4 125.36(24) 102_455 . 4_545 n
O2 Pr2_1 O4 63.35(18) 103_454 . 4_545 n
Pr2_1 Nd2_1 Pr2_1 99.53(16) 103_444 . 103_544 n
Pr2_1 Nd2_1 Nd2_1 0.0 103_444 . 103_444 n
Pr2_1 Nd2_1 Nd2_1 99.53(16) 103_444 . 103_544 n
Pr2_1 Nd2_1 Bi2_1 99.715(32) 103_444 . 1_555 n
Pr2_1 Nd2_1 Bi2_1 99.715(32) 103_444 . 1_555 n
Pr2_1 Nd2_1 O2 139.31(12) 103_444 . 1_555 n
Pr2_1 Nd2_1 O2 96.72(19) 103_444 . 4_545 n
Pr2_1 Nd2_1 O2 44.26(13) 103_444 . 102_455 n
Pr2_1 Nd2_1 O2 88.81(12) 103_444 . 103_454 n
Pr2_1 Nd2_1 O4 128.28(22) 103_444 . 4_545 n
Pr2_1 Nd2_1 Nd2_1 99.53(16) 103_544 . 103_444 n
Pr2_1 Nd2_1 Nd2_1 0.0 103_544 . 103_544 n
Pr2_1 Nd2_1 Bi2_1 110.644(20) 103_544 . 1_555 n
Pr2_1 Nd2_1 Bi2_1 110.644(20) 103_544 . 1_555 n
Pr2_1 Nd2_1 O2 90.09(13) 103_544 . 1_555 n
Pr2_1 Nd2_1 O2 45.22(12) 103_544 . 4_545 n
Pr2_1 Nd2_1 O2 96.78(18) 103_544 . 102_455 n
Pr2_1 Nd2_1 O2 139.59(12) 103_544 . 103_454 n
Pr2_1 Nd2_1 O4 130.38(22) 103_544 . 4_545 n
Nd2_1 Nd2_1 Nd2_1 99.53(16) 103_444 . 103_544 n
Nd2_1 Nd2_1 Bi2_1 99.715(32) 103_444 . 1_555 n
Nd2_1 Nd2_1 Bi2_1 99.715(32) 103_444 . 1_555 n
Nd2_1 Nd2_1 O2 139.31(12) 103_444 . 1_555 n
Nd2_1 Nd2_1 O2 96.72(19) 103_444 . 4_545 n
Nd2_1 Nd2_1 O2 44.26(13) 103_444 . 102_455 n
Nd2_1 Nd2_1 O2 88.81(12) 103_444 . 103_454 n
Nd2_1 Nd2_1 O4 128.28(22) 103_444 . 4_545 n
Nd2_1 Nd2_1 Bi2_1 110.644(20) 103_544 . 1_555 n
Nd2_1 Nd2_1 Bi2_1 110.644(20) 103_544 . 1_555 n
Nd2_1 Nd2_1 O2 90.09(13) 103_544 . 1_555 n
Nd2_1 Nd2_1 O2 45.22(12) 103_544 . 4_545 n
Nd2_1 Nd2_1 O2 96.78(18) 103_544 . 102_455 n
Nd2_1 Nd2_1 O2 139.59(12) 103_544 . 103_454 n
Nd2_1 Nd2_1 O4 130.38(22) 103_544 . 4_545 n
Bi2_1 Nd2_1 Bi2_1 0.0 1_555 . 1_555 n
Bi2_1 Nd2_1 O2 40.77(13) 1_555 . 1_555 n
Bi2_1 Nd2_1 O2 66.69(11) 1_555 . 4_545 n
Bi2_1 Nd2_1 O2 59.21(14) 1_555 . 102_455 n
Bi2_1 Nd2_1 O2 29.19(12) 1_555 . 103_454 n
Bi2_1 Nd2_1 O4 77.11(8) 1_555 . 4_545 n
Bi2_1 Nd2_1 O2 40.77(13) 1_555 . 1_555 n
Bi2_1 Nd2_1 O2 66.69(11) 1_555 . 4_545 n
Bi2_1 Nd2_1 O2 59.21(14) 1_555 . 102_455 n
Bi2_1 Nd2_1 O2 29.19(12) 1_555 . 103_454 n
Bi2_1 Nd2_1 O4 77.11(8) 1_555 . 4_545 n
O2 Nd2_1 O2 63.07(12) 1_555 . 4_545 n
O2 Nd2_1 O2 95.57(15) 1_555 . 102_455 n
O2 Nd2_1 O2 60.53(9) 1_555 . 103_454 n
O2 Nd2_1 O4 63.61(15) 1_555 . 4_545 n
O2 Nd2_1 O2 65.68(8) 4_545 . 102_455 n
O2 Nd2_1 O2 94.72(12) 4_545 . 103_454 n
O2 Nd2_1 O4 126.36(22) 4_545 . 4_545 n
O2 Nd2_1 O2 62.57(12) 102_455 . 103_454 n
O2 Nd2_1 O4 125.36(24) 102_455 . 4_545 n
O2 Nd2_1 O4 63.35(18) 103_454 . 4_545 n
Pr2_1 Bi2_1 Nd2_1 0.0 1_555 . 1_555 n
Pr2_1 Bi2_1 O2 130.44(14) 1_555 . 1_555 n
Pr2_1 Bi2_1 O2 100.94(11) 1_555 . 4_545 n
Pr2_1 Bi2_1 O2 109.11(14) 1_555 . 102_455 n
Pr2_1 Bi2_1 O2 144.03(14) 1_555 . 103_454 n
Nd2_1 Bi2_1 O2 130.44(14) 1_555 . 1_555 n
Nd2_1 Bi2_1 O2 100.94(11) 1_555 . 4_545 n
Nd2_1 Bi2_1 O2 109.11(14) 1_555 . 102_455 n
Nd2_1 Bi2_1 O2 144.03(14) 1_555 . 103_454 n
O2 Bi2_1 O2 71.69(16) 1_555 . 4_545 n
O2 Bi2_1 O2 114.16(16) 1_555 . 102_455 n
O2 Bi2_1 O2 73.30(12) 1_555 . 103_454 n
O2 Bi2_1 O2 72.04(9) 4_545 . 102_455 n
O2 Bi2_1 O2 113.39(13) 4_545 . 103_454 n
O2 Bi2_1 O2 73.55(17) 102_455 . 103_454 n
Pr2_1 Bi2_1 Nd2_1 0.0 1_555 . 1_555 n
Pr2_1 Bi2_1 O2 130.44(14) 1_555 . 1_555 n
Pr2_1 Bi2_1 O2 100.94(11) 1_555 . 4_545 n
Pr2_1 Bi2_1 O2 109.11(14) 1_555 . 102_455 n
Pr2_1 Bi2_1 O2 144.03(14) 1_555 . 103_454 n
Nd2_1 Bi2_1 O2 130.44(14) 1_555 . 1_555 n
Nd2_1 Bi2_1 O2 100.94(11) 1_555 . 4_545 n
Nd2_1 Bi2_1 O2 109.11(14) 1_555 . 102_455 n
Nd2_1 Bi2_1 O2 144.03(14) 1_555 . 103_454 n
O2 Bi2_1 O2 71.69(16) 1_555 . 4_545 n
O2 Bi2_1 O2 114.16(16) 1_555 . 102_455 n
O2 Bi2_1 O2 73.30(12) 1_555 . 103_454 n
O2 Bi2_1 O2 72.04(9) 4_545 . 102_455 n
O2 Bi2_1 O2 113.39(13) 4_545 . 103_454 n
O2 Bi2_1 O2 73.55(17) 102_455 . 103_454 n
O1 Ti1 O1 67.9(5) 3_555 . 4_545 n
O1 Ti1 O1 89.06(13) 3_555 . 101_455 n
O1 Ti1 O1 156.9(6) 3_555 . 102_455 n
O1 Ti1 O3 89.6(4) 3_555 . 1_555 n
O1 Ti1 O3 88.6(4) 3_555 . 2_556 n
O1 Ti1 O1 156.9(6) 4_545 . 101_455 n
O1 Ti1 O1 89.06(13) 4_545 . 102_455 n
O1 Ti1 O3 88.6(4) 4_545 . 1_555 n
O1 Ti1 O3 89.6(4) 4_545 . 2_556 n
O1 Ti1 O1 114.0(7) 101_455 . 102_455 n
O1 Ti1 O3 88.91(29) 101_455 . 1_555 n
O1 Ti1 O3 92.29(28) 101_455 . 2_556 n
O1 Ti1 O3 92.29(28) 102_455 . 1_555 n
O1 Ti1 O3 88.91(29) 102_455 . 2_556 n
O3 Ti1 O3 177.8(9) 1_555 . 2_556 n
O4 Ti2 O5 98.8(4) 1_555 . 4_555 n
O4 Ti2 O5 100.9(4) 1_555 . 102_465 n
O4 Ti2 O6 103.8(4) 1_555 . 3_564 n
O4 Ti2 O6 106.05(34) 1_555 . 101_464 n
O5 Ti2 O5 85.75(21) 4_555 . 102_465 n
O5 Ti2 O6 84.7(4) 4_555 . 3_564 n
O5 Ti2 O6 155.09(18) 4_555 . 101_464 n
O5 Ti2 O6 154.67(17) 102_465 . 3_564 n
O5 Ti2 O6 90.3(4) 102_465 . 101_464 n
O6 Ti2 O6 88.52(24) 3_564 . 101_464 n
Pr1_1 O1 Nd1_1 0.0 103_565 . 103_565 n
Pr1_1 O1 Bi1_1 0.0 103_564 . 103_564 n
Pr1_1 O1 Bi1_1 0.0 103_564 . 103_564 n
Pr1_1 O1 Ti1 100.42(27) 103_564 . 3_554 n
Pr1_1 O1 Ti1 102.21(30) 103_564 . 101_554 n
Nd1_1 O1 Bi1_1 0.0 103_564 . 103_564 n
Nd1_1 O1 Bi1_1 0.0 103_564 . 103_564 n
Nd1_1 O1 Ti1 100.42(27) 103_564 . 3_554 n
Nd1_1 O1 Ti1 102.21(30) 103_564 . 101_554 n
Bi1_1 O1 Bi1_1 0.0 103_564 . 103_564 n
Bi1_1 O1 Ti1 100.42(27) 103_564 . 3_554 n
Bi1_1 O1 Ti1 102.21(30) 103_564 . 101_554 n
Bi1_1 O1 Ti1 100.42(27) 103_564 . 3_554 n
Bi1_1 O1 Ti1 102.21(30) 103_564 . 101_554 n
Ti1 O1 Ti1 154.4(5) 3_554 . 101_554 n
Pr2_1 O2 Pr2_1 117.03(28) 1_555 . 4_555 n
Pr2_1 O2 Pr2_1 116.39(20) 1_555 . 102_555 n
Pr2_1 O2 Pr2_1 100.51(14) 1_555 . 103_554 n
Pr2_1 O2 Nd2_1 0.0 1_555 . 1_555 n
Pr2_1 O2 Nd2_1 117.03(28) 1_555 . 4_555 n
Pr2_1 O2 Nd2_1 116.39(20) 1_555 . 102_555 n
Pr2_1 O2 Nd2_1 100.51(14) 1_555 . 103_554 n
Pr2_1 O2 Bi2_1 8.795(22) 1_555 . 1_555 n
Pr2_1 O2 Bi2_1 113.09(28) 1_555 . 4_555 n
Pr2_1 O2 Bi2_1 106.39(20) 1_555 . 102_555 n
Pr2_1 O2 Bi2_1 106.75(16) 1_555 . 103_554 n
Pr2_1 O2 Bi2_1 8.795(22) 1_555 . 1_555 n
Pr2_1 O2 Bi2_1 113.09(28) 1_555 . 4_555 n
Pr2_1 O2 Bi2_1 106.39(20) 1_555 . 102_555 n
Pr2_1 O2 Bi2_1 106.75(16) 1_555 . 103_554 n
Pr2_1 O2 Pr2_1 90.52(17) 4_555 . 102_555 n
Pr2_1 O2 Pr2_1 117.96(18) 4_555 . 103_554 n
Pr2_1 O2 Nd2_1 117.03(28) 4_555 . 1_555 n
Pr2_1 O2 Nd2_1 0.0 4_555 . 4_555 n
Pr2_1 O2 Nd2_1 90.52(17) 4_555 . 102_555 n
Pr2_1 O2 Nd2_1 117.96(18) 4_555 . 103_554 n
Pr2_1 O2 Bi2_1 108.71(29) 4_555 . 1_555 n
Pr2_1 O2 Bi2_1 12.362(25) 4_555 . 4_555 n
Pr2_1 O2 Bi2_1 100.94(18) 4_555 . 102_555 n
Pr2_1 O2 Bi2_1 115.95(20) 4_555 . 103_554 n
Pr2_1 O2 Bi2_1 108.71(29) 4_555 . 1_555 n
Pr2_1 O2 Bi2_1 12.362(25) 4_555 . 4_555 n
Pr2_1 O2 Bi2_1 100.94(18) 4_555 . 102_555 n
Pr2_1 O2 Bi2_1 115.95(20) 4_555 . 103_554 n
Pr2_1 O2 Pr2_1 115.57(27) 102_555 . 103_554 n
Pr2_1 O2 Nd2_1 116.39(20) 102_555 . 1_555 n
Pr2_1 O2 Nd2_1 90.52(17) 102_555 . 4_555 n
Pr2_1 O2 Nd2_1 0.0 102_555 . 102_555 n
Pr2_1 O2 Nd2_1 115.57(27) 102_555 . 103_554 n
Pr2_1 O2 Bi2_1 115.41(21) 102_555 . 1_555 n
Pr2_1 O2 Bi2_1 102.48(19) 102_555 . 4_555 n
Pr2_1 O2 Bi2_1 11.686(26) 102_555 . 102_555 n
Pr2_1 O2 Bi2_1 109.72(29) 102_555 . 103_554 n
Pr2_1 O2 Bi2_1 115.41(21) 102_555 . 1_555 n
Pr2_1 O2 Bi2_1 102.48(19) 102_555 . 4_555 n
Pr2_1 O2 Bi2_1 11.686(26) 102_555 . 102_555 n
Pr2_1 O2 Bi2_1 109.72(29) 102_555 . 103_554 n
Pr2_1 O2 Nd2_1 100.51(14) 103_554 . 1_555 n
Pr2_1 O2 Nd2_1 117.96(18) 103_554 . 4_555 n
Pr2_1 O2 Nd2_1 115.57(27) 103_554 . 102_555 n
Pr2_1 O2 Nd2_1 0.0 103_554 . 103_554 n
Pr2_1 O2 Bi2_1 107.98(16) 103_554 . 1_555 n
Pr2_1 O2 Bi2_1 109.06(17) 103_554 . 4_555 n
Pr2_1 O2 Bi2_1 114.03(28) 103_554 . 102_555 n
Pr2_1 O2 Bi2_1 6.780(24) 103_554 . 103_554 n
Pr2_1 O2 Bi2_1 107.98(16) 103_554 . 1_555 n
Pr2_1 O2 Bi2_1 109.06(17) 103_554 . 4_555 n
Pr2_1 O2 Bi2_1 114.03(28) 103_554 . 102_555 n
Pr2_1 O2 Bi2_1 6.780(24) 103_554 . 103_554 n
Nd2_1 O2 Nd2_1 117.03(28) 1_555 . 4_555 n
Nd2_1 O2 Nd2_1 116.39(20) 1_555 . 102_555 n
Nd2_1 O2 Nd2_1 100.51(14) 1_555 . 103_554 n
Nd2_1 O2 Bi2_1 8.795(22) 1_555 . 1_555 n
Nd2_1 O2 Bi2_1 113.09(28) 1_555 . 4_555 n
Nd2_1 O2 Bi2_1 106.39(20) 1_555 . 102_555 n
Nd2_1 O2 Bi2_1 106.75(16) 1_555 . 103_554 n
Nd2_1 O2 Bi2_1 8.795(22) 1_555 . 1_555 n
Nd2_1 O2 Bi2_1 113.09(28) 1_555 . 4_555 n
Nd2_1 O2 Bi2_1 106.39(20) 1_555 . 102_555 n
Nd2_1 O2 Bi2_1 106.75(16) 1_555 . 103_554 n
Nd2_1 O2 Nd2_1 90.52(17) 4_555 . 102_555 n
Nd2_1 O2 Nd2_1 117.96(18) 4_555 . 103_554 n
Nd2_1 O2 Bi2_1 108.71(29) 4_555 . 1_555 n
Nd2_1 O2 Bi2_1 12.362(25) 4_555 . 4_555 n
Nd2_1 O2 Bi2_1 100.94(18) 4_555 . 102_555 n
Nd2_1 O2 Bi2_1 115.95(20) 4_555 . 103_554 n
Nd2_1 O2 Bi2_1 108.71(29) 4_555 . 1_555 n
Nd2_1 O2 Bi2_1 12.362(25) 4_555 . 4_555 n
Nd2_1 O2 Bi2_1 100.94(18) 4_555 . 102_555 n
Nd2_1 O2 Bi2_1 115.95(20) 4_555 . 103_554 n
Nd2_1 O2 Nd2_1 115.57(27) 102_555 . 103_554 n
Nd2_1 O2 Bi2_1 115.41(21) 102_555 . 1_555 n
Nd2_1 O2 Bi2_1 102.48(19) 102_555 . 4_555 n
Nd2_1 O2 Bi2_1 11.686(26) 102_555 . 102_555 n
Nd2_1 O2 Bi2_1 109.72(29) 102_555 . 103_554 n
Nd2_1 O2 Bi2_1 115.41(21) 102_555 . 1_555 n
Nd2_1 O2 Bi2_1 102.48(19) 102_555 . 4_555 n
Nd2_1 O2 Bi2_1 11.686(26) 102_555 . 102_555 n
Nd2_1 O2 Bi2_1 109.72(29) 102_555 . 103_554 n
Nd2_1 O2 Bi2_1 107.98(16) 103_554 . 1_555 n
Nd2_1 O2 Bi2_1 109.06(17) 103_554 . 4_555 n
Nd2_1 O2 Bi2_1 114.03(28) 103_554 . 102_555 n
Nd2_1 O2 Bi2_1 6.780(24) 103_554 . 103_554 n
Nd2_1 O2 Bi2_1 107.98(16) 103_554 . 1_555 n
Nd2_1 O2 Bi2_1 109.06(17) 103_554 . 4_555 n
Nd2_1 O2 Bi2_1 114.03(28) 103_554 . 102_555 n
Nd2_1 O2 Bi2_1 6.780(24) 103_554 . 103_554 n
Bi2_1 O2 Bi2_1 105.60(29) 1_555 . 4_555 n
Bi2_1 O2 Bi2_1 106.54(21) 1_555 . 102_555 n
Bi2_1 O2 Bi2_1 114.42(18) 1_555 . 103_554 n
Bi2_1 O2 Bi2_1 0.0 1_555 . 1_555 n
Bi2_1 O2 Bi2_1 105.60(29) 1_555 . 4_555 n
Bi2_1 O2 Bi2_1 106.54(21) 1_555 . 102_555 n
Bi2_1 O2 Bi2_1 114.42(18) 1_555 . 103_554 n
Bi2_1 O2 Bi2_1 113.13(20) 4_555 . 102_555 n
Bi2_1 O2 Bi2_1 108.19(19) 4_555 . 103_554 n
Bi2_1 O2 Bi2_1 105.60(29) 4_555 . 1_555 n
Bi2_1 O2 Bi2_1 0.0 4_555 . 4_555 n
Bi2_1 O2 Bi2_1 113.13(20) 4_555 . 102_555 n
Bi2_1 O2 Bi2_1 108.19(19) 4_555 . 103_554 n
Bi2_1 O2 Bi2_1 109.05(30) 102_555 . 103_554 n
Bi2_1 O2 Bi2_1 106.54(21) 102_555 . 1_555 n
Bi2_1 O2 Bi2_1 113.13(20) 102_555 . 4_555 n
Bi2_1 O2 Bi2_1 0.0 102_555 . 102_555 n
Bi2_1 O2 Bi2_1 109.05(30) 102_555 . 103_554 n
Bi2_1 O2 Bi2_1 114.42(18) 103_554 . 1_555 n
Bi2_1 O2 Bi2_1 108.19(19) 103_554 . 4_555 n
Bi2_1 O2 Bi2_1 109.05(30) 103_554 . 102_555 n
Bi2_1 O2 Bi2_1 0.0 103_554 . 103_554 n
Bi2_1 O2 Bi2_1 105.60(29) 1_555 . 4_555 n
Bi2_1 O2 Bi2_1 106.54(21) 1_555 . 102_555 n
Bi2_1 O2 Bi2_1 114.42(18) 1_555 . 103_554 n
Bi2_1 O2 Bi2_1 113.13(20) 4_555 . 102_555 n
Bi2_1 O2 Bi2_1 108.19(19) 4_555 . 103_554 n
Bi2_1 O2 Bi2_1 109.05(30) 102_555 . 103_554 n
Pr1_1 O3 Pr1_1 96.49(29) 4_545 . 102_565 n
Pr1_1 O3 Nd1_1 0.0 4_545 . 4_545 n
Pr1_1 O3 Nd1_1 96.49(29) 4_545 . 102_565 n
Pr1_1 O3 Bi1_1 0.0 4_545 . 4_545 n
Pr1_1 O3 Bi1_1 0.0 4_545 . 4_545 n
Pr1_1 O3 Ti1 105.14(14) 4_545 . 1_555 n
Pr1_1 O3 Nd1_1 96.49(29) 102_565 . 4_545 n
Pr1_1 O3 Nd1_1 0.0 102_565 . 102_565 n
Pr1_1 O3 Bi1_1 96.49(29) 102_565 . 4_545 n
Pr1_1 O3 Bi1_1 96.49(29) 102_565 . 4_545 n
Pr1_1 O3 Ti1 96.1(5) 102_565 . 1_555 n
Nd1_1 O3 Nd1_1 96.49(29) 4_545 . 102_565 n
Nd1_1 O3 Bi1_1 0.0 4_545 . 4_545 n
Nd1_1 O3 Bi1_1 0.0 4_545 . 4_545 n
Nd1_1 O3 Ti1 105.14(14) 4_545 . 1_555 n
Nd1_1 O3 Bi1_1 96.49(29) 102_565 . 4_545 n
Nd1_1 O3 Bi1_1 96.49(29) 102_565 . 4_545 n
Nd1_1 O3 Ti1 96.1(5) 102_565 . 1_555 n
Bi1_1 O3 Bi1_1 0.0 4_545 . 4_545 n
Bi1_1 O3 Ti1 105.14(14) 4_545 . 1_555 n
Bi1_1 O3 Ti1 105.14(14) 4_545 . 1_555 n
Pr2_1 O4 Nd2_1 0.0 4_555 . 4_555 n
Pr2_1 O4 Ti2 110.24(24) 4_555 . 1_555 n
Nd2_1 O4 Ti2 110.24(24) 4_555 . 1_555 n
Pr1_1 O5 Pr1_1 103.35(14) 1_545 . 103_565 n
Pr1_1 O5 Nd1_1 0.0 1_545 . 1_545 n
Pr1_1 O5 Nd1_1 103.35(14) 1_545 . 103_565 n
Pr1_1 O5 Bi1_1 0.0 1_545 . 1_545 n
Pr1_1 O5 Bi1_1 103.35(14) 1_545 . 103_564 n
Pr1_1 O5 Bi1_1 0.0 1_545 . 1_545 n
Pr1_1 O5 Bi1_1 103.35(14) 1_545 . 103_564 n
Pr1_1 O5 Ti2 100.91(28) 1_545 . 4_545 n
Pr1_1 O5 Ti2 103.35(24) 1_545 . 102_565 n
Pr1_1 O5 Nd1_1 103.35(14) 103_565 . 1_545 n
Pr1_1 O5 Nd1_1 0.0 103_565 . 103_565 n
Pr1_1 O5 Bi1_1 103.35(14) 103_564 . 1_545 n
Pr1_1 O5 Bi1_1 0.0 103_564 . 103_564 n
Pr1_1 O5 Bi1_1 103.35(14) 103_564 . 1_545 n
Pr1_1 O5 Bi1_1 0.0 103_564 . 103_564 n
Pr1_1 O5 Ti2 97.57(28) 103_564 . 4_545 n
Pr1_1 O5 Ti2 98.23(27) 103_564 . 102_565 n
Nd1_1 O5 Nd1_1 103.35(14) 1_545 . 103_565 n
Nd1_1 O5 Bi1_1 0.0 1_545 . 1_545 n
Nd1_1 O5 Bi1_1 103.35(14) 1_545 . 103_564 n
Nd1_1 O5 Bi1_1 0.0 1_545 . 1_545 n
Nd1_1 O5 Bi1_1 103.35(14) 1_545 . 103_564 n
Nd1_1 O5 Ti2 100.91(28) 1_545 . 4_545 n
Nd1_1 O5 Ti2 103.35(24) 1_545 . 102_565 n
Nd1_1 O5 Bi1_1 103.35(14) 103_564 . 1_545 n
Nd1_1 O5 Bi1_1 0.0 103_564 . 103_564 n
Nd1_1 O5 Bi1_1 103.35(14) 103_564 . 1_545 n
Nd1_1 O5 Bi1_1 0.0 103_564 . 103_564 n
Nd1_1 O5 Ti2 97.57(28) 103_564 . 4_545 n
Nd1_1 O5 Ti2 98.23(27) 103_564 . 102_565 n
Bi1_1 O5 Bi1_1 103.35(14) 1_545 . 103_564 n
Bi1_1 O5 Bi1_1 0.0 1_545 . 1_545 n
Bi1_1 O5 Bi1_1 103.35(14) 1_545 . 103_564 n
Bi1_1 O5 Ti2 100.91(28) 1_545 . 4_545 n
Bi1_1 O5 Ti2 103.35(24) 1_545 . 102_565 n
Bi1_1 O5 Bi1_1 103.35(14) 103_564 . 1_545 n
Bi1_1 O5 Bi1_1 0.0 103_564 . 103_564 n
Bi1_1 O5 Ti2 97.57(28) 103_564 . 4_545 n
Bi1_1 O5 Ti2 98.23(27) 103_564 . 102_565 n
Bi1_1 O5 Bi1_1 103.35(14) 1_545 . 103_564 n
Bi1_1 O5 Ti2 100.91(28) 1_545 . 4_545 n
Bi1_1 O5 Ti2 103.35(24) 1_545 . 102_565 n
Bi1_1 O5 Ti2 97.57(28) 103_564 . 4_545 n
Bi1_1 O5 Ti2 98.23(27) 103_564 . 102_565 n
Ti2 O5 Ti2 146.99(21) 4_545 . 102_565 n
Pr1_1 O6 Nd1_1 0.0 104_546 . 104_546 n
Pr1_1 O6 Bi1_1 0.0 104_545 . 104_545 n
Pr1_1 O6 Bi1_1 0.0 104_545 . 104_545 n
Pr1_1 O6 Ti2 99.46(31) 104_545 . 3_565 n
Pr1_1 O6 Ti2 100.30(30) 104_545 . 101_545 n
Nd1_1 O6 Bi1_1 0.0 104_545 . 104_545 n
Nd1_1 O6 Bi1_1 0.0 104_545 . 104_545 n
Nd1_1 O6 Ti2 99.46(31) 104_545 . 3_565 n
Nd1_1 O6 Ti2 100.30(30) 104_545 . 101_545 n
Bi1_1 O6 Bi1_1 0.0 104_545 . 104_545 n
Bi1_1 O6 Ti2 99.46(31) 104_545 . 3_565 n
Bi1_1 O6 Ti2 100.30(30) 104_545 . 101_545 n
Bi1_1 O6 Ti2 99.46(31) 104_545 . 3_565 n
Bi1_1 O6 Ti2 100.30(30) 104_545 . 101_545 n
Ti2 O6 Ti2 159.73(28) 3_565 . 101_545 n

loop_
_geom_bond_atom_site_label_1
_geom_bond_atom_site_label_2
_geom_bond_distance
_geom_bond_site_symmetry_1
_geom_bond_site_symmetry_2
_geom_bond_publ_flag
Pr1_1 Pr1_1 3.836(5) . 103_465 n
Pr1_1 Pr1_1 3.787(5) . 103_475 n
Pr1_1 Pr1_1 3.836(5) . 103_565 n
Pr1_1 Pr1_1 3.787(5) . 103_575 n
Pr1_1 Nd1_1 3.836(5) . 103_465 n
Pr1_1 Nd1_1 3.787(5) . 103_475 n
Pr1_1 Nd1_1 3.836(5) . 103_565 n
Pr1_1 Nd1_1 3.787(5) . 103_575 n
Pr1_1 Bi1_1 3.836(5) . 103_465 n
Pr1_1 Bi1_1 3.787(5) . 103_475 n
Pr1_1 Bi1_1 3.836(5) . 103_565 n
Pr1_1 Bi1_1 3.787(5) . 103_575 n
Pr1_1 Bi1_1 3.836(5) . 103_465 n
Pr1_1 Bi1_1 3.787(5) . 103_475 n
Pr1_1 Bi1_1 3.836(5) . 103_565 n
Pr1_1 Bi1_1 3.787(5) . 103_575 n
Pr1_1 Ti1 3.4554(30) . 3_554 n
Pr1_1 Ti1 3.4280(30) . 3_564 n
Pr1_1 Ti1 3.442(11) . 101_464 n
Pr1_1 Ti1 3.445(11) . 101_564 n
Pr1_1 Ti2 3.404(6) . 4_545 n
Pr1_1 Ti2 3.370(5) . 4_555 n
Pr1_1 Ti2 3.402(7) . 102_475 n
Pr1_1 Ti2 3.375(8) . 102_575 n
Pr1_1 O1 3.011(5) . 1_565 n
Pr1_1 O1 2.468(5) . 103_465 n
Pr1_1 O1 2.781(5) . 104_455 n
Pr1_1 O3 2.449(4) . 4_555 n
Pr1_1 O3 2.970(5) . 4_565 n
Pr1_1 O3 2.690(10) . 102_465 n
Pr1_1 O3 2.765(10) . 102_565 n
Pr1_1 O5 2.342(4) . 1_565 n
Pr1_1 O5 2.484(5) . 103_465 n
Pr1_1 O6 2.731(5) . 2_566 n
Pr1_1 O6 2.484(5) . 104_456 n
Nd1_1 Pr1_1 3.836(5) . 103_465 n
Nd1_1 Pr1_1 3.787(5) . 103_475 n
Nd1_1 Pr1_1 3.836(5) . 103_565 n
Nd1_1 Pr1_1 3.787(5) . 103_575 n
Nd1_1 Nd1_1 3.836(5) . 103_465 n
Nd1_1 Nd1_1 3.787(5) . 103_475 n
Nd1_1 Nd1_1 3.836(5) . 103_565 n
Nd1_1 Nd1_1 3.787(5) . 103_575 n
Nd1_1 Bi1_1 3.836(5) . 103_465 n
Nd1_1 Bi1_1 3.787(5) . 103_475 n
Nd1_1 Bi1_1 3.836(5) . 103_565 n
Nd1_1 Bi1_1 3.787(5) . 103_575 n
Nd1_1 Bi1_1 3.836(5) . 103_465 n
Nd1_1 Bi1_1 3.787(5) . 103_475 n
Nd1_1 Bi1_1 3.836(5) . 103_565 n
Nd1_1 Bi1_1 3.787(5) . 103_575 n
Nd1_1 Ti1 3.4554(30) . 3_554 n
Nd1_1 Ti1 3.4280(30) . 3_564 n
Nd1_1 Ti1 3.442(11) . 101_464 n
Nd1_1 Ti1 3.445(11) . 101_564 n
Nd1_1 Ti2 3.404(6) . 4_545 n
Nd1_1 Ti2 3.370(5) . 4_555 n
Nd1_1 Ti2 3.402(7) . 102_475 n
Nd1_1 Ti2 3.375(8) . 102_575 n
Nd1_1 O1 3.011(5) . 1_565 n
Nd1_1 O1 2.468(5) . 103_465 n
Nd1_1 O1 2.781(5) . 104_455 n
Nd1_1 O3 2.449(4) . 4_555 n
Nd1_1 O3 2.970(5) . 4_565 n
Nd1_1 O3 2.690(10) . 102_465 n
Nd1_1 O3 2.765(10) . 102_565 n
Nd1_1 O5 2.342(4) . 1_565 n
Nd1_1 O5 2.484(5) . 103_465 n
Nd1_1 O6 2.731(5) . 2_566 n
Nd1_1 O6 2.484(5) . 104_456 n
Bi1_1 Pr1_1 3.836(5) . 103_465 n
Bi1_1 Pr1_1 3.787(5) . 103_475 n
Bi1_1 Pr1_1 3.836(5) . 103_565 n
Bi1_1 Pr1_1 3.787(5) . 103_575 n
Bi1_1 Nd1_1 3.836(5) . 103_465 n
Bi1_1 Nd1_1 3.787(5) . 103_475 n
Bi1_1 Nd1_1 3.836(5) . 103_565 n
Bi1_1 Nd1_1 3.787(5) . 103_575 n
Bi1_1 Bi1_1 3.787(5) . 103_475 n
Bi1_1 Bi1_1 3.787(5) . 103_575 n
Bi1_1 Bi1_1 3.787(5) . 103_475 n
Bi1_1 Bi1_1 3.787(5) . 103_575 n
Bi1_1 Ti1 3.4554(30) . 3_554 n
Bi1_1 Ti1 3.4280(30) . 3_564 n
Bi1_1 Ti1 3.442(11) . 101_464 n
Bi1_1 Ti1 3.445(11) . 101_564 n
Bi1_1 Ti2 3.404(6) . 4_545 n
Bi1_1 Ti2 3.370(5) . 4_555 n
Bi1_1 Ti2 3.402(7) . 102_475 n
Bi1_1 Ti2 3.375(8) . 102_575 n
Bi1_1 O1 2.468(5) . 103_465 n
Bi1_1 O1 2.781(5) . 104_455 n
Bi1_1 O3 2.449(4) . 4_555 n
Bi1_1 O3 2.970(5) . 4_565 n
Bi1_1 O3 2.690(10) . 102_465 n
Bi1_1 O3 2.765(10) . 102_565 n
Bi1_1 O5 2.342(4) . 1_565 n
Bi1_1 O5 2.484(5) . 103_465 n
Bi1_1 O6 2.731(5) . 2_566 n
Bi1_1 O6 2.484(5) . 104_456 n
Bi1_1 Pr1_1 3.836(5) . 103_465 n
Bi1_1 Pr1_1 3.787(5) . 103_475 n
Bi1_1 Pr1_1 3.836(5) . 103_565 n
Bi1_1 Pr1_1 3.787(5) . 103_575 n
Bi1_1 Nd1_1 3.836(5) . 103_465 n
Bi1_1 Nd1_1 3.787(5) . 103_475 n
Bi1_1 Nd1_1 3.836(5) . 103_565 n
Bi1_1 Nd1_1 3.787(5) . 103_575 n
Bi1_1 Bi1_1 3.787(5) . 103_475 n
Bi1_1 Bi1_1 3.787(5) . 103_575 n
Bi1_1 Bi1_1 3.787(5) . 103_475 n
Bi1_1 Bi1_1 3.787(5) . 103_575 n
Bi1_1 Ti1 3.4554(30) . 3_554 n
Bi1_1 Ti1 3.4280(30) . 3_564 n
Bi1_1 Ti1 3.442(11) . 101_464 n
Bi1_1 Ti1 3.445(11) . 101_564 n
Bi1_1 Ti2 3.404(6) . 4_545 n
Bi1_1 Ti2 3.370(5) . 4_555 n
Bi1_1 Ti2 3.402(7) . 102_475 n
Bi1_1 Ti2 3.375(8) . 102_575 n
Bi1_1 O1 2.468(5) . 103_465 n
Bi1_1 O1 2.781(5) . 104_455 n
Bi1_1 O3 2.449(4) . 4_555 n
Bi1_1 O3 2.970(5) . 4_565 n
Bi1_1 O3 2.690(10) . 102_465 n
Bi1_1 O3 2.765(10) . 102_565 n
Bi1_1 O5 2.342(4) . 1_565 n
Bi1_1 O5 2.484(5) . 103_465 n
Bi1_1 O6 2.731(5) . 2_566 n
Bi1_1 O6 2.484(5) . 104_456 n
Pr2_1 Pr2_1 3.532(4) . 103_445 n
Pr2_1 Pr2_1 3.532(4) . 103_545 n
Pr2_1 Nd2_1 3.532(4) . 103_445 n
Pr2_1 Nd2_1 3.532(4) . 103_545 n
Pr2_1 Bi2_1 0.537470(10) . 1_555 n
Pr2_1 Bi2_1 3.870(4) . 4_545 n
Pr2_1 Bi2_1 3.755(4) . 103_445 n
Pr2_1 Bi2_1 3.661(4) . 103_545 n
Pr2_1 Bi2_1 0.537470(10) . 1_555 n
Pr2_1 Bi2_1 3.870(4) . 4_545 n
Pr2_1 Bi2_1 3.755(4) . 103_445 n
Pr2_1 Bi2_1 3.661(4) . 103_545 n
Pr2_1 Ti2 3.381(6) . 4_535 n
Pr2_1 Ti2 3.689(5) . 4_545 n
Pr2_1 Ti2 3.593(8) . 102_465 n
Pr2_1 Ti2 3.487(7) . 102_565 n
Pr2_1 O2 2.676(6) . 1_555 n
Pr2_1 O2 2.465(5) . 4_545 n
Pr2_1 O2 2.507(5) . 102_455 n
Pr2_1 O2 2.674(6) . 103_455 n
Pr2_1 O4 2.823(5) . 4_535 n
Pr2_1 O4 2.663(5) . 4_545 n
Pr2_1 O4 2.837(9) . 102_465 n
Pr2_1 O4 2.741(9) . 102_565 n
Pr2_1 O6 3.051(5) . 104_446 n
Nd2_1 Pr2_1 3.532(4) . 103_445 n
Nd2_1 Pr2_1 3.532(4) . 103_545 n
Nd2_1 Nd2_1 3.532(4) . 103_445 n
Nd2_1 Nd2_1 3.532(4) . 103_545 n
Nd2_1 Bi2_1 0.537470(10) . 1_555 n
Nd2_1 Bi2_1 3.870(4) . 4_545 n
Nd2_1 Bi2_1 3.755(4) . 103_445 n
Nd2_1 Bi2_1 3.661(4) . 103_545 n
Nd2_1 Bi2_1 0.537470(10) . 1_555 n
Nd2_1 Bi2_1 3.870(4) . 4_545 n
Nd2_1 Bi2_1 3.755(4) . 103_445 n
Nd2_1 Bi2_1 3.661(4) . 103_545 n
Nd2_1 Ti2 3.381(6) . 4_535 n
Nd2_1 Ti2 3.593(8) . 102_465 n
Nd2_1 Ti2 3.487(7) . 102_565 n
Nd2_1 O2 2.676(6) . 1_555 n
Nd2_1 O2 2.465(5) . 4_545 n
Nd2_1 O2 2.507(5) . 102_455 n
Nd2_1 O2 2.674(6) . 103_455 n
Nd2_1 O4 2.823(5) . 4_535 n
Nd2_1 O4 2.663(5) . 4_545 n
Nd2_1 O4 2.837(9) . 102_465 n
Nd2_1 O4 2.741(9) . 102_565 n
Nd2_1 O6 3.051(5) . 104_446 n
Bi2_1 Pr2_1 0.537470(10) . 1_555 n
Bi2_1 Pr2_1 3.870(4) . 4_555 n
Bi2_1 Pr2_1 3.661(4) . 103_445 n
Bi2_1 Pr2_1 3.755(4) . 103_545 n
Bi2_1 Nd2_1 0.537470(10) . 1_555 n
Bi2_1 Nd2_1 3.870(4) . 4_555 n
Bi2_1 Nd2_1 3.661(4) . 103_445 n
Bi2_1 Nd2_1 3.755(4) . 103_545 n
Bi2_1 Bi2_1 3.665(4) . 4_545 n
Bi2_1 Bi2_1 3.665(4) . 4_555 n
Bi2_1 Bi2_1 3.667(4) . 102_455 n
Bi2_1 Bi2_1 3.667(4) . 102_555 n
Bi2_1 Bi2_1 3.797(5) . 103_455 n
Bi2_1 Bi2_1 3.797(5) . 103_555 n
Bi2_1 Bi2_1 3.665(4) . 4_545 n
Bi2_1 Bi2_1 3.665(4) . 4_555 n
Bi2_1 Bi2_1 3.667(4) . 102_455 n
Bi2_1 Bi2_1 3.667(4) . 102_555 n
Bi2_1 Bi2_1 3.797(5) . 103_455 n
Bi2_1 Bi2_1 3.797(5) . 103_555 n
Bi2_1 O2 2.296(6) . 1_555 n
Bi2_1 O2 2.306(5) . 4_545 n
Bi2_1 O2 2.279(6) . 102_455 n
Bi2_1 O2 2.221(6) . 103_455 n
Bi2_1 O4 2.597(5) . 4_545 n
Bi2_1 O4 2.875(9) . 102_465 n
Bi2_1 O4 2.904(9) . 102_565 n
Bi2_1 Pr2_1 0.537470(10) . 1_555 n
Bi2_1 Pr2_1 3.870(4) . 4_555 n
Bi2_1 Pr2_1 3.661(4) . 103_445 n
Bi2_1 Pr2_1 3.755(4) . 103_545 n
Bi2_1 Nd2_1 0.537470(10) . 1_555 n
Bi2_1 Nd2_1 3.870(4) . 4_555 n
Bi2_1 Nd2_1 3.661(4) . 103_445 n
Bi2_1 Nd2_1 3.755(4) . 103_545 n
Bi2_1 Bi2_1 3.665(4) . 4_545 n
Bi2_1 Bi2_1 3.665(4) . 4_555 n
Bi2_1 Bi2_1 3.667(4) . 102_455 n
Bi2_1 Bi2_1 3.667(4) . 102_555 n
Bi2_1 Bi2_1 3.797(5) . 103_455 n
Bi2_1 Bi2_1 3.797(5) . 103_555 n
Bi2_1 Bi2_1 3.665(4) . 4_545 n
Bi2_1 Bi2_1 3.665(4) . 4_555 n
Bi2_1 Bi2_1 3.667(4) . 102_455 n
Bi2_1 Bi2_1 3.667(4) . 102_555 n
Bi2_1 Bi2_1 3.797(5) . 103_455 n
Bi2_1 Bi2_1 3.797(5) . 103_555 n
Bi2_1 O2 2.296(6) . 1_555 n
Bi2_1 O2 2.306(5) . 4_545 n
Bi2_1 O2 2.279(6) . 102_455 n
Bi2_1 O2 2.221(6) . 103_455 n
Bi2_1 O4 2.597(5) . 4_545 n
Bi2_1 O4 2.875(9) . 102_465 n
Bi2_1 O4 2.904(9) . 102_565 n
Ti1 Pr1_1 3.4554(30) . 3_555 n
Ti1 Pr1_1 3.4280(30) . 3_565 n
Ti1 Pr1_1 3.4280(30) . 4_535 n
Ti1 Pr1_1 3.4554(30) . 4_545 n
Ti1 Pr1_1 3.445(11) . 101_445 n
Ti1 Pr1_1 3.442(11) . 101_545 n
Ti1 Pr1_1 3.445(11) . 102_465 n
Ti1 Pr1_1 3.442(11) . 102_565 n
Ti1 Nd1_1 3.4554(30) . 3_555 n
Ti1 Nd1_1 3.4280(30) . 3_565 n
Ti1 Nd1_1 3.4280(30) . 4_535 n
Ti1 Nd1_1 3.4554(30) . 4_545 n
Ti1 Nd1_1 3.445(11) . 101_445 n
Ti1 Nd1_1 3.442(11) . 101_545 n
Ti1 Nd1_1 3.445(11) . 102_465 n
Ti1 Nd1_1 3.442(11) . 102_565 n
Ti1 Bi1_1 3.4554(30) . 3_555 n
Ti1 Bi1_1 3.4280(30) . 3_565 n
Ti1 Bi1_1 3.4280(30) . 4_535 n
Ti1 Bi1_1 3.4554(30) . 4_545 n
Ti1 Bi1_1 3.445(11) . 101_445 n
Ti1 Bi1_1 3.442(11) . 101_545 n
Ti1 Bi1_1 3.445(11) . 102_465 n
Ti1 Bi1_1 3.442(11) . 102_565 n
Ti1 Bi1_1 3.4554(30) . 3_555 n
Ti1 Bi1_1 3.4280(30) . 3_565 n
Ti1 Bi1_1 3.4280(30) . 4_535 n
Ti1 Bi1_1 3.4554(30) . 4_545 n
Ti1 Bi1_1 3.445(11) . 101_445 n
Ti1 Bi1_1 3.442(11) . 101_545 n
Ti1 Bi1_1 3.445(11) . 102_465 n
Ti1 Bi1_1 3.442(11) . 102_565 n
Ti1 O1 1.994(12) . 3_555 n
Ti1 O1 1.994(12) . 4_545 n
Ti1 O1 1.914(9) . 101_455 n
Ti1 O1 1.914(9) . 102_455 n
Ti1 O3 1.8812(20) . 1_555 n
Ti1 O3 1.8812(20) . 2_556 n
Ti2 Pr1_1 3.370(5) . 4_545 n
Ti2 Pr1_1 3.404(6) . 4_555 n
Ti2 Pr1_1 3.375(8) . 102_475 n
Ti2 Pr1_1 3.402(7) . 102_575 n
Ti2 Nd1_1 3.370(5) . 4_545 n
Ti2 Nd1_1 3.404(6) . 4_555 n
Ti2 Nd1_1 3.375(8) . 102_475 n
Ti2 Nd1_1 3.402(7) . 102_575 n
Ti2 Bi1_1 3.370(5) . 4_545 n
Ti2 Bi1_1 3.404(6) . 4_555 n
Ti2 Bi1_1 3.375(8) . 102_475 n
Ti2 Bi1_1 3.402(7) . 102_575 n
Ti2 Bi1_1 3.370(5) . 4_545 n
Ti2 Bi1_1 3.404(6) . 4_555 n
Ti2 Bi1_1 3.375(8) . 102_475 n
Ti2 Bi1_1 3.402(7) . 102_575 n
Ti2 Pr2_1 3.689(5) . 4_555 n
Ti2 Pr2_1 3.381(6) . 4_565 n
Ti2 Pr2_1 3.487(7) . 102_465 n
Ti2 Pr2_1 3.593(8) . 102_565 n
Ti2 Nd2_1 3.381(6) . 4_565 n
Ti2 Nd2_1 3.487(7) . 102_465 n
Ti2 Nd2_1 3.593(8) . 102_565 n
Ti2 O3 2.3520(30) . 1_565 n
Ti2 O4 1.7923(34) . 1_555 n
Ti2 O5 2.020(8) . 4_555 n
Ti2 O5 1.949(8) . 102_465 n
Ti2 O6 1.952(10) . 3_564 n
Ti2 O6 1.925(9) . 101_464 n
O1 Pr1_1 3.011(5) . 1_545 n
O1 Pr1_1 2.468(5) . 103_565 n
O1 Pr1_1 2.781(5) . 104_545 n
O1 Nd1_1 3.011(5) . 1_545 n
O1 Nd1_1 2.468(5) . 103_565 n
O1 Nd1_1 2.781(5) . 104_545 n
O1 Bi1_1 2.468(5) . 103_565 n
O1 Bi1_1 2.781(5) . 104_545 n
O1 Bi1_1 2.468(5) . 103_565 n
O1 Bi1_1 2.781(5) . 104_545 n
O1 Ti1 1.994(12) . 3_554 n
O1 Ti1 1.914(9) . 101_554 n
O2 Pr2_1 2.676(6) . 1_555 n
O2 Pr2_1 2.465(5) . 4_555 n
O2 Pr2_1 2.507(5) . 102_555 n
O2 Pr2_1 2.674(6) . 103_555 n
O2 Nd2_1 2.676(6) . 1_555 n
O2 Nd2_1 2.465(5) . 4_555 n
O2 Nd2_1 2.507(5) . 102_555 n
O2 Nd2_1 2.674(6) . 103_555 n
O2 Bi2_1 2.296(6) . 1_555 n
O2 Bi2_1 2.306(5) . 4_555 n
O2 Bi2_1 2.279(6) . 102_555 n
O2 Bi2_1 2.221(6) . 103_555 n
O2 Bi2_1 2.296(6) . 1_555 n
O2 Bi2_1 2.306(5) . 4_555 n
O2 Bi2_1 2.279(6) . 102_555 n
O2 Bi2_1 2.221(6) . 103_555 n
O3 Pr1_1 2.970(5) . 4_535 n
O3 Pr1_1 2.449(4) . 4_545 n
O3 Pr1_1 2.765(10) . 102_465 n
O3 Pr1_1 2.690(10) . 102_565 n
O3 Nd1_1 2.970(5) . 4_535 n
O3 Nd1_1 2.449(4) . 4_545 n
O3 Nd1_1 2.765(10) . 102_465 n
O3 Nd1_1 2.690(10) . 102_565 n
O3 Bi1_1 2.970(5) . 4_535 n
O3 Bi1_1 2.449(4) . 4_545 n
O3 Bi1_1 2.765(10) . 102_465 n
O3 Bi1_1 2.690(10) . 102_565 n
O3 Bi1_1 2.970(5) . 4_535 n
O3 Bi1_1 2.449(4) . 4_545 n
O3 Bi1_1 2.765(10) . 102_465 n
O3 Bi1_1 2.690(10) . 102_565 n
O3 Ti1 1.8812(20) . 1_555 n
O3 Ti2 2.3520(30) . 1_545 n
O4 Pr2_1 2.663(5) . 4_555 n
O4 Pr2_1 2.823(5) . 4_565 n
O4 Pr2_1 2.741(9) . 102_465 n
O4 Pr2_1 2.837(9) . 102_565 n
O4 Nd2_1 2.663(5) . 4_555 n
O4 Nd2_1 2.823(5) . 4_565 n
O4 Nd2_1 2.741(9) . 102_465 n
O4 Nd2_1 2.837(9) . 102_565 n
O4 Bi2_1 2.597(5) . 4_555 n
O4 Bi2_1 2.904(9) . 102_465 n
O4 Bi2_1 2.875(9) . 102_565 n
O4 Bi2_1 2.597(5) . 4_555 n
O4 Bi2_1 2.904(9) . 102_465 n
O4 Bi2_1 2.875(9) . 102_565 n
O4 Ti2 1.7923(34) . 1_555 n
O5 Pr1_1 2.342(4) . 1_545 n
O5 Pr1_1 2.484(5) . 103_565 n
O5 Nd1_1 2.342(4) . 1_545 n
O5 Nd1_1 2.484(5) . 103_565 n
O5 Bi1_1 2.342(4) . 1_545 n
O5 Bi1_1 2.484(5) . 103_565 n
O5 Bi1_1 2.342(4) . 1_545 n
O5 Bi1_1 2.484(5) . 103_565 n
O5 Ti2 2.020(8) . 4_545 n
O5 Ti2 1.949(8) . 102_565 n
O6 Pr1_1 2.731(5) . 2_566 n
O6 Pr1_1 2.484(5) . 104_546 n
O6 Nd1_1 2.731(5) . 2_566 n
O6 Nd1_1 2.484(5) . 104_546 n
O6 Bi1_1 2.731(5) . 2_566 n
O6 Bi1_1 2.484(5) . 104_546 n
O6 Bi1_1 2.731(5) . 2_566 n
O6 Bi1_1 2.484(5) . 104_546 n
O6 Pr2_1 3.051(5) . 104_556 n
O6 Nd2_1 3.051(5) . 104_556 n
O6 Ti2 1.952(10) . 3_565 n
O6 Ti2 1.925(9) . 101_545 n
